data_4303240
loop_
_publ_author_name
'Marta Mameli'
'M. Carla Aragoni'
'Massimiliano Arca'
'Marta Atzori'
'Andrea Bencini'
'Carla Bazzicalupi'
'Alexander J. Blake'
'Claudia Caltagirone'
'Francesco A. Devillanova'
'Alessandra Garau'
'Michael B. Hursthouse'
'Francesco Isaia'
'Vito Lippolis'
'Barbara Valtancoli'

_publ_section_title
;
Synthesis and Coordination Properties of Quinoline Pendant Arm Derivatives
of [9]aneN3 and [9]aneN2S as Fluorescent Zinc Sensors
;
_journal_name_full 'Inorganic Chemistry'
_journal_page_first 9236
_journal_page_last 9249
_journal_paper_doi 10.1021/ic901012w
_journal_volume 48
_journal_year 2009
_chemical_formula_sum 'C36 H36 B2 Cu F8 N6'
_chemical_formula_weight 789.87
_chemical_name_systematic
;
 ?
;
_space_group_IT_number 2
_symmetry_cell_setting triclinic
_symmetry_space_group_name_Hall '-P 1'
_symmetry_space_group_name_H-M 'P -1'
_atom_sites_solution_hydrogens geom
_atom_sites_solution_primary direct
_atom_sites_solution_secondary difmap
_audit_creation_method SHELXL-97
_cell_angle_alpha 72.44(1)
_cell_angle_beta 79.33(1)
_cell_angle_gamma 64.77(1)
_cell_formula_units_Z 2
_cell_length_a 12.230(1)
_cell_length_b 12.329(1)
_cell_length_c 13.398(2)
_cell_measurement_reflns_used 2656
_cell_measurement_temperature 298
_cell_measurement_theta_max 28.8326
_cell_measurement_theta_min 3.7084
_cell_volume 1738.6(4)
_computing_structure_refinement 'SHELXL-97 (Sheldrick, 1997)'
_diffrn_ambient_temperature 298
_diffrn_detector_area_resol_mean 16.4547
_diffrn_measured_fraction_theta_full 0.995
_diffrn_measured_fraction_theta_max 0.851
_diffrn_measurement_device_type CCD
_diffrn_measurement_method omega-scan
_diffrn_radiation_monochromator graphite
_diffrn_radiation_source 'Enhance (Mo) X-ray Source'
_diffrn_radiation_type MoK\a
_diffrn_radiation_wavelength 0.71069
_diffrn_reflns_av_R_equivalents 0.0386
_diffrn_reflns_av_sigmaI/netI 0.0876
_diffrn_reflns_limit_h_max 15
_diffrn_reflns_limit_h_min -15
_diffrn_reflns_limit_k_max 15
_diffrn_reflns_limit_k_min -16
_diffrn_reflns_limit_l_max 17
_diffrn_reflns_limit_l_min -17
_diffrn_reflns_number 13506
_diffrn_reflns_theta_full 25.00
_diffrn_reflns_theta_max 28.87
_diffrn_reflns_theta_min 3.71
_diffrn_standards_interval_count infinity
_diffrn_standards_interval_time infinity
_diffrn_standards_number 0
_exptl_absorpt_coefficient_mu 0.709
_exptl_absorpt_correction_T_max 0.78
_exptl_absorpt_correction_T_min 0.75
_exptl_absorpt_correction_type multi-scan
_exptl_absorpt_process_details
;
CrysAlis RED, Oxford Diffraction Ltd.,
Version 1.171.32.29 (release 10-06-2008 CrysAlis171 .NET)
(compiled Jun 10 2008,16:49:55)
Empirical absorption correction using spherical harmonics,
 implemented in SCALE3 ABSPACK scaling algorithm.
;
_exptl_crystal_colour green
_exptl_crystal_density_diffrn 1.509
_exptl_crystal_density_method 'not measured'
_exptl_crystal_description prismatic
_exptl_crystal_F_000 810
_exptl_crystal_size_max 0.4
_exptl_crystal_size_mid 0.4
_exptl_crystal_size_min 0.35
_refine_diff_density_max 1.097
_refine_diff_density_min -0.852
_refine_diff_density_rms 0.078
_refine_ls_extinction_method none
_refine_ls_goodness_of_fit_ref 0.942
_refine_ls_hydrogen_treatment constr
_refine_ls_matrix_type full
_refine_ls_number_parameters 478
_refine_ls_number_reflns 7772
_refine_ls_number_restraints 0
_refine_ls_restrained_S_all 0.942
_refine_ls_R_factor_all 0.1050
_refine_ls_R_factor_gt 0.0639
_refine_ls_shift/su_max 0.002
_refine_ls_shift/su_mean 0.000
_refine_ls_structure_factor_coef Fsqd
_refine_ls_weighting_details 'calc w=1/[\s^2^(Fo^2^)+(0.1100P)^2^+0.0000P] where P=(Fo^2^+2Fc^2^)/3'
_refine_ls_weighting_scheme calc
_refine_ls_wR_factor_gt 0.1728
_refine_ls_wR_factor_ref 0.1890
_reflns_number_gt 4496
_reflns_number_total 7772
_reflns_threshold_expression >2sigma(I)
_cod_data_source_file ic901012w_si_002_01.cif
_cod_data_source_block CuL1
_cod_original_cell_volume 1738.6(3)
_cod_database_code 4303240

loop_
_symmetry_equiv_pos_as_xyz
'x, y, z'
'-x, -y, -z'

loop_
_atom_site_label
_atom_site_type_symbol
_atom_site_fract_x
_atom_site_fract_y
_atom_site_fract_z
_atom_site_U_iso_or_equiv
_atom_site_adp_type
_atom_site_occupancy
_atom_site_symmetry_multiplicity
_atom_site_calc_flag
_atom_site_refinement_flags
_atom_site_disorder_assembly
_atom_site_disorder_group
Cu1 Cu 0.73240(4) 0.14036(4) 0.73555(3) 0.03843(18) Uani 1 1 d . . .
N7 N 0.5465(3) 0.1490(3) 0.7645(3) 0.0512(8) Uani 1 1 d . . .
N2 N 0.8881(3) 0.1899(3) 0.6902(2) 0.0418(7) Uani 1 1 d . . .
N3 N 0.8092(3) -0.0503(3) 0.7933(2) 0.0385(7) Uani 1 1 d . . .
N5 N 0.6443(3) 0.2105(3) 0.9024(3) 0.0492(8) Uani 1 1 d . . .
N4 N 0.7199(3) 0.0834(3) 0.5983(2) 0.0509(9) Uani 1 1 d . . .
N1 N 0.6495(3) 0.3146(3) 0.6464(2) 0.0437(8) Uani 1 1 d . . .
C21 C 0.8261(4) -0.1104(4) 0.7207(3) 0.0447(9) Uani 1 1 d . . .
C29 C 0.8264(3) -0.1174(4) 0.8973(3) 0.0429(9) Uani 1 1 d . . .
C28 C 0.8271(4) -0.0596(4) 0.9721(3) 0.0568(11) Uani 1 1 d . . .
H88 H 0.8178 0.0228 0.9522 0.068 Uiso 1 1 calc R . .
F8 F 0.6876(3) -0.3755(3) 0.7087(3) 0.1174(14) Uani 1 1 d . . .
F11 F 0.5679(4) -0.1785(3) 0.6570(4) 0.1359(16) Uani 1 1 d . . .
C31 C 0.5444(4) 0.1897(4) 0.9329(3) 0.0528(11) Uani 1 1 d . . .
F9 F 0.5188(4) -0.3228(3) 0.6406(4) 0.1302(15) Uani 1 1 d . . .
C30 C 0.5191(4) 0.1140(4) 0.8781(4) 0.0596(12) Uani 1 1 d . . .
H30A H 0.5679 0.0269 0.9056 0.072 Uiso 1 1 calc R . .
H30B H 0.4345 0.1261 0.8918 0.072 Uiso 1 1 calc R . .
C6 C 0.5436(4) 0.0590(4) 0.7138(4) 0.0608(12) Uani 1 1 d . . .
H6A H 0.4603 0.0706 0.7120 0.073 Uiso 1 1 calc R . .
H6B H 0.5866 -0.0246 0.7545 0.073 Uiso 1 1 calc R . .
C14 C 1.0953(4) 0.1751(4) 0.6468(3) 0.0501(10) Uani 1 1 d . . .
C12 C 0.9309(4) 0.3709(4) 0.6088(4) 0.0597(12) Uani 1 1 d . . .
H12 H 0.9007 0.4565 0.5828 0.072 Uiso 1 1 calc R . .
C24 C 0.8462(4) -0.2439(4) 0.9264(3) 0.0496(10) Uani 1 1 d . . .
F15 F 0.7774(4) 0.5145(4) 0.3876(3) 0.1349(15) Uani 1 1 d . . .
C9 C 0.5234(4) 0.3687(4) 0.6928(4) 0.0554(11) Uani 1 1 d . . .
H9A H 0.4771 0.4450 0.6443 0.067 Uiso 1 1 calc R . .
H9B H 0.5254 0.3881 0.7572 0.067 Uiso 1 1 calc R . .
C23 C 0.8561(4) -0.3012(4) 0.8499(4) 0.0590(12) Uani 1 1 d . . .
H23 H 0.8680 -0.3842 0.8683 0.071 Uiso 1 1 calc R . .
C8 C 0.4624(4) 0.2784(4) 0.7158(4) 0.0618(12) Uani 1 1 d . . .
H8A H 0.3911 0.3039 0.7630 0.074 Uiso 1 1 calc R . .
H8B H 0.4363 0.2800 0.6511 0.074 Uiso 1 1 calc R . .
C11 C 0.8519(4) 0.3110(4) 0.6489(3) 0.0444(9) Uani 1 1 d . . .
C39 C 0.6740(4) 0.2725(4) 0.9555(3) 0.0557(11) Uani 1 1 d . . .
C18 C 1.0571(4) -0.0081(4) 0.7348(4) 0.0579(11) Uani 1 1 d . . .
H18 H 1.0035 -0.0461 0.7658 0.069 Uiso 1 1 calc R . .
C10 C 0.7177(4) 0.3878(4) 0.6501(3) 0.0509(10) Uani 1 1 d . . .
H10A H 0.6915 0.4177 0.7132 0.061 Uiso 1 1 calc R . .
H10B H 0.7004 0.4591 0.5901 0.061 Uiso 1 1 calc R . .
C19 C 1.0118(3) 0.1190(4) 0.6906(3) 0.0427(9) Uani 1 1 d . . .
C16 C 1.2605(4) -0.0231(6) 0.6884(4) 0.0681(14) Uani 1 1 d . . .
H16 H 1.3433 -0.0713 0.6872 0.082 Uiso 1 1 calc R . .
F12 F 0.9017(4) 0.3196(4) 0.3749(3) 0.1304(16) Uani 1 1 d . . .
C5 C 0.6023(5) 0.0758(4) 0.6015(4) 0.0626(12) Uani 1 1 d . . .
H5A H 0.6139 0.0066 0.5747 0.075 Uiso 1 1 calc R . .
H5B H 0.5486 0.1509 0.5567 0.075 Uiso 1 1 calc R . .
C15 C 1.2219(4) 0.0982(5) 0.6465(4) 0.0630(13) Uani 1 1 d . . .
H15 H 1.2778 0.1335 0.6166 0.076 Uiso 1 1 calc R . .
C2 C 0.6501(4) 0.3095(4) 0.5357(3) 0.0578(11) Uani 1 1 d . . .
H2A H 0.6729 0.3744 0.4881 0.069 Uiso 1 1 calc R . .
H2B H 0.5687 0.3261 0.5217 0.069 Uiso 1 1 calc R . .
C22 C 0.8489(4) -0.2373(4) 0.7467(4) 0.0566(11) Uani 1 1 d . . .
H22 H 0.8587 -0.2769 0.6945 0.068 Uiso 1 1 calc R . .
C17 C 1.1805(4) -0.0791(5) 0.7335(4) 0.0674(13) Uani 1 1 d . . .
H17 H 1.2093 -0.1641 0.7630 0.081 Uiso 1 1 calc R . .
C34 C 0.5985(5) 0.3165(4) 1.0412(4) 0.0648(13) Uani 1 1 d . . .
C33 C 0.4926(6) 0.2934(5) 1.0705(4) 0.0838(18) Uani 1 1 d . . .
H33 H 0.4411 0.3209 1.1262 0.101 Uiso 1 1 calc R . .
C27 C 0.8417(5) -0.1251(5) 1.0755(4) 0.0724(14) Uani 1 1 d . . .
H27 H 0.8432 -0.0867 1.1250 0.087 Uiso 1 1 calc R . .
C13 C 1.0519(5) 0.3034(5) 0.6080(4) 0.0620(12) Uani 1 1 d . . .
H13 H 1.1056 0.3422 0.5817 0.074 Uiso 1 1 calc R . .
C26 C 0.8541(5) -0.2476(5) 1.1070(4) 0.0777(15) Uani 1 1 d . . .
H26 H 0.8599 -0.2895 1.1775 0.093 Uiso 1 1 calc R . .
C38 C 0.7812(5) 0.2911(5) 0.9276(4) 0.0660(13) Uani 1 1 d . . .
H38 H 0.8328 0.2600 0.8734 0.079 Uiso 1 1 calc R . .
C25 C 0.8578(4) -0.3060(5) 1.0346(4) 0.0692(14) Uani 1 1 d . . .
H25 H 0.8683 -0.3887 1.0562 0.083 Uiso 1 1 calc R . .
C35 C 0.6336(7) 0.3794(5) 1.0929(4) 0.0883(18) Uani 1 1 d . . .
H35 H 0.5848 0.4087 1.1490 0.106 Uiso 1 1 calc R . .
C20 C 0.8212(5) -0.0372(4) 0.6083(3) 0.0611(12) Uani 1 1 d . . .
H20A H 0.8965 -0.0258 0.5849 0.073 Uiso 1 1 calc R . .
H20B H 0.8113 -0.0819 0.5646 0.073 Uiso 1 1 calc R . .
C32 C 0.4655(4) 0.2312(5) 1.0178(4) 0.0707(14) Uani 1 1 d . . .
H32 H 0.3955 0.2157 1.0371 0.085 Uiso 1 1 calc R . .
C37 C 0.8123(6) 0.3540(6) 0.9779(5) 0.0877(17) Uani 1 1 d . . .
H37 H 0.8831 0.3675 0.9563 0.105 Uiso 1 1 calc R . .
C36 C 0.7384(8) 0.3980(6) 1.0616(5) 0.098(2) Uani 1 1 d . . .
H36 H 0.7605 0.4400 1.0961 0.118 Uiso 1 1 calc R . .
F10 F 0.6646(6) -0.2923(6) 0.5420(4) 0.209(3) Uani 1 1 d . . .
B1 B 0.6115(5) -0.2888(5) 0.6341(5) 0.0609(14) Uani 1 1 d . . .
B2 B 0.8498(7) 0.4396(8) 0.3246(5) 0.091(2) Uani 1 1 d . . .
F14 F 0.9265(6) 0.4761(4) 0.2689(7) 0.316(7) Uani 1 1 d . . .
F13 F 0.7692(9) 0.4570(8) 0.2657(7) 0.318(6) Uani 1 1 d . . .
C3 C 0.7357(5) 0.1862(4) 0.5132(3) 0.0628(12) Uani 1 1 d . . .
H3A H 0.7192 0.1820 0.4467 0.075 Uiso 1 1 calc R . .
H3B H 0.8187 0.1786 0.5081 0.075 Uiso 1 1 calc R . .

loop_
_atom_site_aniso_label
_atom_site_aniso_U_11
_atom_site_aniso_U_22
_atom_site_aniso_U_33
_atom_site_aniso_U_23
_atom_site_aniso_U_13
_atom_site_aniso_U_12
Cu1 0.0390(3) 0.0338(3) 0.0433(3) -0.0069(2) -0.00740(19) -0.01507(19)
N7 0.051(2) 0.046(2) 0.057(2) -0.0071(17) -0.0095(16) -0.0214(17)
N2 0.0438(18) 0.0413(19) 0.0420(17) -0.0086(15) -0.0012(14) -0.0203(15)
N3 0.0420(17) 0.0360(17) 0.0427(17) -0.0082(15) -0.0047(14) -0.0205(14)
N5 0.045(2) 0.048(2) 0.051(2) -0.0126(17) 0.0040(16) -0.0180(16)
N4 0.071(2) 0.043(2) 0.0405(18) -0.0036(16) -0.0137(17) -0.0250(18)
N1 0.0420(18) 0.0345(17) 0.0507(19) -0.0030(15) -0.0107(15) -0.0137(14)
C21 0.045(2) 0.039(2) 0.053(2) -0.0131(19) -0.0041(18) -0.0174(18)
C29 0.034(2) 0.043(2) 0.049(2) -0.0057(19) -0.0045(17) -0.0148(17)
C28 0.059(3) 0.053(3) 0.054(3) -0.011(2) -0.013(2) -0.015(2)
F8 0.122(3) 0.076(2) 0.162(3) -0.038(2) -0.079(3) -0.013(2)
F11 0.108(3) 0.064(2) 0.247(5) -0.071(3) -0.008(3) -0.024(2)
C31 0.046(2) 0.046(2) 0.055(3) -0.003(2) 0.000(2) -0.0148(19)
F9 0.109(3) 0.102(3) 0.202(4) -0.016(3) -0.063(3) -0.056(2)
C30 0.049(3) 0.062(3) 0.069(3) -0.012(2) 0.008(2) -0.030(2)
C6 0.056(3) 0.058(3) 0.080(3) -0.007(2) -0.021(2) -0.033(2)
C14 0.048(2) 0.074(3) 0.035(2) -0.010(2) -0.0033(18) -0.032(2)
C12 0.069(3) 0.052(3) 0.064(3) 0.002(2) -0.013(2) -0.038(2)
C24 0.040(2) 0.045(2) 0.061(3) -0.004(2) -0.0084(19) -0.0190(18)
F15 0.132(3) 0.121(3) 0.116(3) -0.031(3) 0.005(3) -0.020(3)
C9 0.041(2) 0.040(2) 0.071(3) -0.003(2) -0.012(2) -0.0077(18)
C23 0.062(3) 0.030(2) 0.080(3) -0.002(2) -0.014(2) -0.018(2)
C8 0.042(2) 0.050(3) 0.080(3) -0.001(2) -0.015(2) -0.011(2)
C11 0.053(2) 0.040(2) 0.042(2) -0.0014(18) -0.0072(18) -0.0247(19)
C39 0.062(3) 0.050(3) 0.048(2) -0.003(2) -0.012(2) -0.019(2)
C18 0.048(3) 0.051(3) 0.076(3) -0.015(2) -0.003(2) -0.021(2)
C10 0.056(3) 0.034(2) 0.059(3) -0.0037(19) -0.011(2) -0.0173(19)
C19 0.040(2) 0.050(2) 0.040(2) -0.0127(19) -0.0039(17) -0.0178(18)
C16 0.038(2) 0.096(4) 0.068(3) -0.032(3) -0.003(2) -0.016(3)
F12 0.110(3) 0.090(3) 0.138(3) 0.013(3) 0.027(2) -0.033(2)
C5 0.085(3) 0.054(3) 0.063(3) -0.004(2) -0.029(3) -0.038(3)
C15 0.044(3) 0.097(4) 0.057(3) -0.024(3) 0.001(2) -0.035(3)
C2 0.071(3) 0.048(3) 0.055(3) 0.003(2) -0.019(2) -0.029(2)
C22 0.057(3) 0.038(2) 0.078(3) -0.023(2) -0.006(2) -0.016(2)
C17 0.045(3) 0.062(3) 0.090(4) -0.024(3) -0.011(2) -0.010(2)
C34 0.080(3) 0.049(3) 0.052(3) -0.008(2) -0.009(2) -0.014(2)
C33 0.094(4) 0.067(4) 0.059(3) -0.019(3) 0.013(3) -0.007(3)
C27 0.069(3) 0.087(4) 0.056(3) -0.011(3) -0.015(2) -0.026(3)
C13 0.070(3) 0.073(3) 0.059(3) -0.003(2) -0.009(2) -0.051(3)
C26 0.082(4) 0.080(4) 0.061(3) 0.007(3) -0.017(3) -0.034(3)
C38 0.071(3) 0.079(3) 0.061(3) -0.020(3) -0.009(2) -0.038(3)
C25 0.071(3) 0.053(3) 0.070(3) 0.017(3) -0.018(3) -0.028(2)
C35 0.123(5) 0.062(4) 0.064(3) -0.019(3) -0.013(3) -0.018(4)
C20 0.089(3) 0.051(3) 0.049(2) -0.018(2) 0.000(2) -0.030(3)
C32 0.056(3) 0.067(3) 0.069(3) -0.015(3) 0.019(2) -0.017(3)
C37 0.101(4) 0.102(5) 0.083(4) -0.019(4) -0.019(3) -0.059(4)
C36 0.140(6) 0.075(4) 0.094(5) -0.024(4) -0.040(4) -0.040(4)
F10 0.237(6) 0.176(5) 0.117(4) -0.022(3) 0.089(4) -0.041(5)
B1 0.053(3) 0.040(3) 0.087(4) -0.013(3) -0.009(3) -0.016(2)
B2 0.066(4) 0.101(6) 0.061(4) 0.007(4) 0.008(3) -0.015(4)
F14 0.185(6) 0.083(3) 0.429(11) 0.053(5) 0.187(7) 0.019(4)
F13 0.351(11) 0.287(9) 0.277(9) -0.168(8) -0.215(9) 0.052(8)
C3 0.096(4) 0.061(3) 0.036(2) -0.002(2) -0.009(2) -0.040(3)

loop_
_atom_type_symbol
_atom_type_description
_atom_type_scat_dispersion_real
_atom_type_scat_dispersion_imag
_atom_type_scat_source
C C 0.0033 0.0016 'International Tables Vol C Tables 4.2.6.8 and 6.1.1.4'
H H 0.0000 0.0000 'International Tables Vol C Tables 4.2.6.8 and 6.1.1.4'
B B 0.0013 0.0007 'International Tables Vol C Tables 4.2.6.8 and 6.1.1.4'
N N 0.0061 0.0033 'International Tables Vol C Tables 4.2.6.8 and 6.1.1.4'
F F 0.0171 0.0103 'International Tables Vol C Tables 4.2.6.8 and 6.1.1.4'
Cu Cu 0.3201 1.2651 'International Tables Vol C Tables 4.2.6.8 and 6.1.1.4'

loop_
_geom_angle_atom_site_label_1
_geom_angle_atom_site_label_2
_geom_angle_atom_site_label_3
_geom_angle
_geom_angle_site_symmetry_1
_geom_angle_site_symmetry_3
_geom_angle_publ_flag
N1 Cu1 N3 164.73(12) . . ?
N1 Cu1 N2 81.27(12) . . ?
N3 Cu1 N2 103.37(12) . . ?
N1 Cu1 N7 82.45(13) . . ?
N3 Cu1 N7 93.46(12) . . ?
N2 Cu1 N7 163.17(12) . . ?
N1 Cu1 N4 84.30(12) . . ?
N3 Cu1 N4 80.49(12) . . ?
N2 Cu1 N4 102.73(12) . . ?
N7 Cu1 N4 79.83(13) . . ?
C30 N7 C6 110.7(3) . . ?
C30 N7 C8 111.5(4) . . ?
C6 N7 C8 111.2(3) . . ?
C30 N7 Cu1 108.9(3) . . ?
C6 N7 Cu1 106.2(3) . . ?
C8 N7 Cu1 108.2(3) . . ?
C11 N2 C19 117.8(3) . . ?
C11 N2 Cu1 109.9(2) . . ?
C19 N2 Cu1 132.1(3) . . ?
C21 N3 C29 118.8(3) . . ?
C21 N3 Cu1 112.6(2) . . ?
C29 N3 Cu1 127.8(2) . . ?
C31 N5 C39 119.1(4) . . ?
C20 N4 C5 112.6(4) . . ?
C20 N4 C3 115.8(4) . . ?
C5 N4 C3 113.7(3) . . ?
C20 N4 Cu1 102.6(2) . . ?
C5 N4 Cu1 111.2(3) . . ?
C3 N4 Cu1 99.5(2) . . ?
C10 N1 C9 109.8(3) . . ?
C10 N1 C2 110.4(3) . . ?
C9 N1 C2 111.4(3) . . ?
C10 N1 Cu1 107.9(2) . . ?
C9 N1 Cu1 108.1(2) . . ?
C2 N1 Cu1 109.2(2) . . ?
N3 C21 C22 122.2(4) . . ?
N3 C21 C20 117.0(3) . . ?
C22 C21 C20 120.7(4) . . ?
N3 C29 C28 119.6(4) . . ?
N3 C29 C24 120.1(4) . . ?
C28 C29 C24 120.3(4) . . ?
C27 C28 C29 119.8(4) . . ?
N5 C31 C32 122.1(5) . . ?
N5 C31 C30 117.7(4) . . ?
C32 C31 C30 120.1(4) . . ?
N7 C30 C31 111.2(4) . . ?
N7 C6 C5 110.7(4) . . ?
C13 C14 C19 119.1(4) . . ?
C13 C14 C15 122.2(4) . . ?
C19 C14 C15 118.7(4) . . ?
C13 C12 C11 119.4(4) . . ?
C23 C24 C29 119.1(4) . . ?
C23 C24 C25 123.5(4) . . ?
C29 C24 C25 117.4(4) . . ?
N1 C9 C8 110.7(3) . . ?
C22 C23 C24 120.6(4) . . ?
N7 C8 C9 111.4(3) . . ?
N2 C11 C12 123.7(4) . . ?
N2 C11 C10 117.6(3) . . ?
C12 C11 C10 118.6(4) . . ?
N5 C39 C38 120.2(4) . . ?
N5 C39 C34 121.4(4) . . ?
C38 C39 C34 118.4(5) . . ?
C17 C18 C19 121.2(4) . . ?
N1 C10 C11 111.1(3) . . ?
N2 C19 C18 121.3(4) . . ?
N2 C19 C14 120.5(4) . . ?
C18 C19 C14 118.2(4) . . ?
C15 C16 C17 121.4(4) . . ?
N4 C5 C6 111.3(3) . . ?
C16 C15 C14 120.8(4) . . ?
N1 C2 C3 113.7(3) . . ?
C23 C22 C21 118.8(4) . . ?
C16 C17 C18 119.7(5) . . ?
C33 C34 C35 123.4(5) . . ?
C33 C34 C39 117.7(5) . . ?
C35 C34 C39 118.9(6) . . ?
C32 C33 C34 120.0(5) . . ?
C28 C27 C26 120.9(5) . . ?
C12 C13 C14 119.4(4) . . ?
C25 C26 C27 119.8(5) . . ?
C37 C38 C39 121.5(5) . . ?
C26 C25 C24 121.6(4) . . ?
C36 C35 C34 120.8(6) . . ?
N4 C20 C21 109.7(3) . . ?
C33 C32 C31 119.7(5) . . ?
C38 C37 C36 120.4(6) . . ?
C35 C36 C37 120.0(6) . . ?
F10 B1 F11 115.6(6) . . ?
F10 B1 F9 106.7(6) . . ?
F11 B1 F9 108.6(5) . . ?
F10 B1 F8 110.1(5) . . ?
F11 B1 F8 108.9(5) . . ?
F9 B1 F8 106.5(4) . . ?
F14 B2 F13 108.3(8) . . ?
F14 B2 F12 110.7(6) . . ?
F13 B2 F12 110.9(9) . . ?
F14 B2 F15 113.4(9) . . ?
F13 B2 F15 98.4(6) . . ?
F12 B2 F15 114.3(5) . . ?
N4 C3 C2 109.8(4) . . ?

loop_
_geom_bond_atom_site_label_1
_geom_bond_atom_site_label_2
_geom_bond_distance
_geom_bond_site_symmetry_2
_geom_bond_publ_flag
Cu1 N1 2.028(3) . ?
Cu1 N3 2.072(3) . ?
Cu1 N2 2.170(3) . ?
Cu1 N7 2.196(3) . ?
Cu1 N4 2.208(3) . ?
N7 C30 1.467(6) . ?
N7 C6 1.481(5) . ?
N7 C8 1.500(5) . ?
N2 C11 1.327(5) . ?
N2 C19 1.387(5) . ?
N3 C21 1.329(5) . ?
N3 C29 1.391(5) . ?
N5 C31 1.321(5) . ?
N5 C39 1.372(5) . ?
N4 C20 1.461(6) . ?
N4 C5 1.472(6) . ?
N4 C3 1.484(5) . ?
N1 C10 1.481(5) . ?
N1 C9 1.493(5) . ?
N1 C2 1.502(5) . ?
C21 C22 1.408(5) . ?
C21 C20 1.501(6) . ?
C29 C28 1.397(6) . ?
C29 C24 1.411(6) . ?
C28 C27 1.377(6) . ?
F8 B1 1.364(6) . ?
F11 B1 1.343(6) . ?
C31 C32 1.418(6) . ?
C31 C30 1.499(6) . ?
F9 B1 1.347(6) . ?
C6 C5 1.536(6) . ?
C14 C13 1.394(6) . ?
C14 C19 1.415(5) . ?
C14 C15 1.430(6) . ?
C12 C13 1.354(6) . ?
C12 C11 1.394(6) . ?
C24 C23 1.372(6) . ?
C24 C25 1.422(6) . ?
F15 B2 1.359(8) . ?
C9 C8 1.519(6) . ?
C23 C22 1.367(6) . ?
C11 C10 1.505(6) . ?
C39 C38 1.390(6) . ?
C39 C34 1.423(7) . ?
C18 C17 1.385(6) . ?
C18 C19 1.391(6) . ?
C16 C15 1.328(7) . ?
C16 C17 1.381(7) . ?
F12 B2 1.342(8) . ?
C2 C3 1.516(6) . ?
C34 C33 1.404(8) . ?
C34 C35 1.408(8) . ?
C33 C32 1.352(8) . ?
C27 C26 1.387(7) . ?
C26 C25 1.356(7) . ?
C38 C37 1.365(7) . ?
C35 C36 1.366(9) . ?
C37 C36 1.393(9) . ?
F10 B1 1.287(7) . ?
B2 F14 1.240(8) . ?
B2 F13 1.283(10) . ?
